data_4025125
loop_
_publ_author_name
'Erin M. O'Brien'
'Jingxian Li'
'Patrick J. Carroll'
'Marisa C. Kozlowski'

_publ_section_title
;
 Synthesis of the Cores of Hypocrellin and Shiraiachrome:
 Diastereoselective 1,8-Diketone Aldol Cyclization
;
_journal_name_full 'Journal of Organic Chemistry'
_journal_page_first 69
_journal_page_last 73
_journal_paper_doi 10.1021/jo9018914
_journal_volume 75
_journal_year 2010
_chemical_formula_sum 'C29 H34 O9 S'
_chemical_formula_weight 558.62
_space_group_IT_number 2
_symmetry_cell_setting triclinic
_symmetry_Int_Tables_number 2
_symmetry_space_group_name_Hall '-P 1'
_symmetry_space_group_name_H-M 'P -1'
_atom_sites_solution_hydrogens geom
_atom_sites_solution_primary direct
_audit_creation_method SHELXL-97
_cell_angle_alpha 106.311(2)
_cell_angle_beta 109.262(2)
_cell_angle_gamma 94.8020(10)
_cell_formula_units_Z 2
_cell_length_a 9.8442(11)
_cell_length_b 10.9208(13)
_cell_length_c 14.2899(18)
_cell_measurement_temperature 143(1)
_cell_volume 1365.3(3)
_computing_data_collection 'CrystalClear (Rigaku, 1999)'
_computing_data_reduction 'CrystalClear (Rigaku, 1999)'
_computing_structure_refinement 'SHELXL-97 (Sheldrick, 1997)'
_computing_structure_solution 'SIR97 (Altomare, 1999)'
_diffrn_ambient_temperature 143(1)
_diffrn_measured_fraction_theta_full 0.991
_diffrn_measured_fraction_theta_max 0.991
_diffrn_measurement_device 'CCD Area Detector'
_diffrn_measurement_device_type 'Rigaku Mercury'
_diffrn_measurement_method 'phi and omega rotations'
_diffrn_radiation_monochromator graphite
_diffrn_radiation_source 'rotating anode'
_diffrn_radiation_type MoK\a
_diffrn_radiation_wavelength 0.71069
_diffrn_reflns_av_R_equivalents 0.0192
_diffrn_reflns_av_sigmaI/netI 0.0246
_diffrn_reflns_limit_h_max 10
_diffrn_reflns_limit_h_min -11
_diffrn_reflns_limit_k_max 12
_diffrn_reflns_limit_k_min -12
_diffrn_reflns_limit_l_max 16
_diffrn_reflns_limit_l_min -16
_diffrn_reflns_number 12296
_diffrn_reflns_theta_full 25.01
_diffrn_reflns_theta_max 25.01
_diffrn_reflns_theta_min 2.68
_exptl_absorpt_coefficient_mu 0.173
_exptl_absorpt_correction_T_max 1.0000
_exptl_absorpt_correction_T_min 0.9240
_exptl_absorpt_correction_type multi-scan
_exptl_absorpt_process_details
;  Shape and scale corrections using equivalent reflections.
   Shape function based on spherical harmonics.
   Highest even and odd order for spherical harmonics:  4  and  3
   Laue group:  mmm
   Friedel opposites are equivalent.
;
_exptl_crystal_density_diffrn 1.359
_exptl_crystal_density_method 'not measured'
_exptl_crystal_F_000 592
_exptl_crystal_size_max 0.30
_exptl_crystal_size_mid 0.30
_exptl_crystal_size_min 0.10
_refine_diff_density_max 1.864
_refine_diff_density_min -0.835
_refine_diff_density_rms 0.083
_refine_ls_extinction_method none
_refine_ls_goodness_of_fit_ref 1.043
_refine_ls_hydrogen_treatment constr
_refine_ls_matrix_type full
_refine_ls_number_parameters 363
_refine_ls_number_reflns 4760
_refine_ls_number_restraints 0
_refine_ls_restrained_S_all 1.043
_refine_ls_R_factor_all 0.0811
_refine_ls_R_factor_gt 0.0753
_refine_ls_shift/su_max 0.009
_refine_ls_shift/su_mean 0.000
_refine_ls_structure_factor_coef Fsqd
_refine_ls_weighting_details 'calc w=1/[\s^2^(Fo^2^)+(0.1211P)^2^+2.3309P] where P=(Fo^2^+2Fc^2^)/3'
_refine_ls_weighting_scheme calc
_refine_ls_wR_factor_gt 0.2062
_refine_ls_wR_factor_ref 0.2127
_reflns_number_gt 4211
_reflns_number_total 4760
_reflns_threshold_expression >2sigma(I)
_cod_data_source_file jo9018914_si_002.cif
_cod_data_source_block shelxl
_cod_depositor_comments
;
The following automatic conversions were performed:

data name '_atom_site_symetry_multiplicity' was replaced with
'_atom_site_symmetry_multiplicity' as specified in the replacement
file 'data/replacement-values/replacement_tags.lst'.

Automatic conversion script
Id: cif_correct_tags 9268 2022-04-12 08:56:07Z antanas 
;
_cod_original_sg_symbol_H-M 'P -1 '
_cod_database_code 4025125

loop_
_symmetry_equiv_pos_as_xyz
'x, y, z'
'-x, -y, -z'

loop_
_atom_site_label
_atom_site_type_symbol
_atom_site_fract_x
_atom_site_fract_y
_atom_site_fract_z
_atom_site_U_iso_or_equiv
_atom_site_adp_type
_atom_site_occupancy
_atom_site_symmetry_multiplicity
_atom_site_calc_flag
_atom_site_refinement_flags
_atom_site_disorder_assembly
_atom_site_disorder_group
C1 C 0.6192(3) 0.8177(3) 0.8589(2) 0.0199(6) Uani 1 1 d . . .
C2 C 0.7390(3) 0.7370(3) 0.8736(2) 0.0218(6) Uani 1 1 d . . .
H2 H 0.7171 0.6714 0.8051 0.029 Uiso 1 1 calc R . .
C3 C 0.7354(3) 0.6609(3) 0.9502(2) 0.0220(6) Uani 1 1 d . . .
C4 C 0.5778(3) 0.5944(3) 0.9261(2) 0.0240(6) Uani 1 1 d . . .
H4A H 0.5823 0.5295 0.9609 0.032 Uiso 1 1 calc R . .
H4B H 0.5281 0.6590 0.9556 0.032 Uiso 1 1 calc R . .
C5 C 0.4877(3) 0.5296(3) 0.8105(2) 0.0231(6) Uani 1 1 d . . .
C6 C 0.4503(3) 0.3948(3) 0.7650(2) 0.0270(7) Uani 1 1 d . . .
H6 H 0.4806 0.3427 0.8065 0.036 Uiso 1 1 calc R . .
C7 C 0.3683(3) 0.3373(3) 0.6586(3) 0.0280(7) Uani 1 1 d . . .
C8 C 0.3273(3) 0.4143(3) 0.5945(2) 0.0251(6) Uani 1 1 d . . .
C9 C 0.3664(3) 0.5485(3) 0.6400(2) 0.0219(6) Uani 1 1 d . . .
C10 C 0.4416(3) 0.6079(3) 0.7482(2) 0.0209(6) Uani 1 1 d . . .
C11 C 0.4743(3) 0.7517(3) 0.7977(2) 0.0204(6) Uani 1 1 d . . .
C12 C 0.3608(3) 0.8221(3) 0.7908(2) 0.0200(6) Uani 1 1 d . . .
C13 C 0.3906(3) 0.9554(3) 0.8429(2) 0.0208(6) Uani 1 1 d . . .
C14 C 0.5361(3) 1.0212(3) 0.8966(2) 0.0208(6) Uani 1 1 d . . .
C15 C 0.6499(3) 0.9522(3) 0.9064(2) 0.0209(6) Uani 1 1 d . . .
H15 H 0.7464 0.9960 0.9448 0.028 Uiso 1 1 calc R . .
C16 C 0.8893(3) 0.8187(3) 0.9026(2) 0.0248(6) Uani 1 1 d . . .
C17 C 0.9171(4) 0.8567(3) 0.8171(3) 0.0342(7) Uani 1 1 d . . .
H17A H 1.0095 0.9160 0.8456 0.051 Uiso 1 1 calc R . .
H17B H 0.8401 0.8980 0.7862 0.051 Uiso 1 1 calc R . .
H17C H 0.9195 0.7805 0.7645 0.051 Uiso 1 1 calc R . .
C18 C 0.8341(3) 0.5608(3) 0.9443(3) 0.0275(7) Uani 1 1 d . . .
H18A H 0.9320 0.6039 0.9602 0.041 Uiso 1 1 calc R . .
H18B H 0.7975 0.4984 0.8749 0.041 Uiso 1 1 calc R . .
H18C H 0.8349 0.5172 0.9941 0.041 Uiso 1 1 calc R . .
C19 C 0.3355(6) 0.1258(4) 0.6726(4) 0.0676(15) Uani 1 1 d . . .
H19A H 0.4359 0.1381 0.7180 0.101 Uiso 1 1 calc R . .
H19B H 0.3010 0.0361 0.6295 0.101 Uiso 1 1 calc R . .
H19C H 0.2766 0.1497 0.7141 0.101 Uiso 1 1 calc R . .
C20 C 0.4489(4) 0.6822(4) 0.5582(3) 0.0430(9) Uani 1 1 d . . .
H20A H 0.5348 0.7046 0.6210 0.064 Uiso 1 1 calc R . .
H20B H 0.4275 0.7595 0.5417 0.064 Uiso 1 1 calc R . .
H20C H 0.4661 0.6229 0.5013 0.064 Uiso 1 1 calc R . .
C21 C 0.1301(3) 0.7918(3) 0.6531(2) 0.0282(7) Uani 1 1 d . . .
H21A H 0.1067 0.8751 0.6794 0.042 Uiso 1 1 calc R . .
H21B H 0.0411 0.7281 0.6133 0.042 Uiso 1 1 calc R . .
H21C H 0.1841 0.7970 0.6088 0.042 Uiso 1 1 calc R . .
C22 C 0.6994(3) 1.2257(3) 0.9905(3) 0.0295(7) Uani 1 1 d . . .
H22A H 0.7492 1.1996 1.0497 0.044 Uiso 1 1 calc R . .
H22B H 0.6977 1.3168 1.0141 0.044 Uiso 1 1 calc R . .
H22C H 0.7499 1.2095 0.9425 0.044 Uiso 1 1 calc R . .
O1 O 0.9830(2) 0.8505(2) 0.99089(18) 0.0317(5) Uani 1 1 d . . .
O2 O 0.7813(2) 0.7490(2) 1.05635(15) 0.0259(5) Uani 1 1 d . . .
H2A H 0.8631 0.7919 1.0733 0.039 Uiso 1 1 calc R . .
O3 O 0.3251(3) 0.2052(2) 0.6074(2) 0.0410(6) Uani 1 1 d . . .
O4 O 0.2512(2) 0.3541(2) 0.48962(17) 0.0307(5) Uani 1 1 d . . .
H4 H 0.2490 0.4073 0.4588 0.046 Uiso 1 1 calc R . .
O5 O 0.3270(2) 0.6219(2) 0.57397(16) 0.0258(5) Uani 1 1 d . . .
O6 O 0.2178(2) 0.7547(2) 0.73961(16) 0.0235(5) Uani 1 1 d . . .
O7 O 0.2751(2) 1.0177(2) 0.84028(17) 0.0254(5) Uani 1 1 d . . .
H7 H 0.3048 1.0909 0.8837 0.038 Uiso 1 1 calc R . .
O8 O 0.5524(2) 1.1530(2) 0.93886(17) 0.0256(5) Uani 1 1 d . . .
S1 S 0.04466(11) 0.55306(9) 0.35332(7) 0.0424(3) Uani 1 1 d . . .
O9 O 0.1575(3) 0.4746(3) 0.3367(2) 0.0462(7) Uani 1 1 d . . .
C23 C 0.1112(5) 0.7147(4) 0.3604(3) 0.0502(10) Uani 1 1 d . . .
C24 C 0.0414(6) 0.8125(5) 0.3970(4) 0.0678(14) Uani 1 1 d . . .
H24 H -0.0383 0.7923 0.4149 0.090 Uiso 1 1 calc R . .
C25 C 0.0893(10) 0.9367(5) 0.4067(5) 0.107(3) Uani 1 1 d . . .
H25 H 0.0421 1.0019 0.4309 0.142 Uiso 1 1 calc R . .
C26 C 0.2113(13) 0.9677(7) 0.3800(6) 0.121(4) Uani 1 1 d . . .
H26 H 0.2437 1.0526 0.3850 0.160 Uiso 1 1 calc R . .
C27 C 0.2791(9) 0.8724(8) 0.3474(5) 0.104(3) Uani 1 1 d . . .
H27 H 0.3605 0.8939 0.3316 0.138 Uiso 1 1 calc R . .
C28 C 0.2335(6) 0.7402(5) 0.3358(4) 0.0676(14) Uani 1 1 d . . .
H28 H 0.2820 0.6754 0.3132 0.090 Uiso 1 1 calc R . .
C29 C -0.0949(4) 0.5095(4) 0.2259(3) 0.0465(9) Uani 1 1 d . . .
H29A H -0.0503 0.5006 0.1744 0.070 Uiso 1 1 calc R . .
H29B H -0.1525 0.5761 0.2233 0.070 Uiso 1 1 calc R . .
H29C H -0.1569 0.4285 0.2113 0.070 Uiso 1 1 calc R . .

loop_
_atom_site_aniso_label
_atom_site_aniso_U_11
_atom_site_aniso_U_22
_atom_site_aniso_U_33
_atom_site_aniso_U_23
_atom_site_aniso_U_13
_atom_site_aniso_U_12
C1 0.0164(13) 0.0224(14) 0.0219(14) 0.0084(11) 0.0071(11) 0.0046(11)
C2 0.0170(14) 0.0211(14) 0.0266(15) 0.0075(11) 0.0076(11) 0.0042(11)
C3 0.0180(14) 0.0219(14) 0.0229(14) 0.0054(11) 0.0051(11) 0.0049(11)
C4 0.0196(14) 0.0260(15) 0.0286(15) 0.0115(12) 0.0094(12) 0.0054(12)
C5 0.0164(13) 0.0252(15) 0.0288(15) 0.0106(12) 0.0081(12) 0.0040(11)
C6 0.0227(15) 0.0249(16) 0.0345(17) 0.0140(13) 0.0083(13) 0.0049(12)
C7 0.0258(15) 0.0186(15) 0.0351(17) 0.0078(12) 0.0071(13) 0.0014(12)
C8 0.0192(14) 0.0229(15) 0.0272(15) 0.0042(12) 0.0052(12) 0.0012(11)
C9 0.0173(13) 0.0220(15) 0.0275(15) 0.0088(12) 0.0089(12) 0.0051(11)
C10 0.0139(12) 0.0205(15) 0.0272(15) 0.0063(11) 0.0076(11) 0.0033(11)
C11 0.0185(14) 0.0205(15) 0.0221(14) 0.0061(11) 0.0084(11) 0.0030(11)
C12 0.0144(13) 0.0242(15) 0.0185(13) 0.0066(11) 0.0034(11) 0.0014(11)
C13 0.0170(13) 0.0235(15) 0.0228(14) 0.0080(11) 0.0075(11) 0.0066(11)
C14 0.0182(14) 0.0197(14) 0.0231(14) 0.0057(11) 0.0070(11) 0.0024(11)
C15 0.0155(13) 0.0220(15) 0.0234(14) 0.0065(11) 0.0058(11) 0.0022(11)
C16 0.0180(14) 0.0210(14) 0.0367(17) 0.0082(12) 0.0118(13) 0.0077(11)
C17 0.0272(16) 0.0366(18) 0.0387(18) 0.0093(14) 0.0156(14) 0.0017(14)
C18 0.0240(15) 0.0268(16) 0.0333(16) 0.0113(13) 0.0099(13) 0.0104(12)
C19 0.085(3) 0.0250(19) 0.060(3) 0.0205(18) -0.015(2) -0.010(2)
C20 0.042(2) 0.050(2) 0.044(2) 0.0253(17) 0.0185(17) 0.0007(17)
C21 0.0196(14) 0.0316(17) 0.0271(15) 0.0083(13) 0.0018(12) 0.0054(12)
C22 0.0171(14) 0.0243(16) 0.0409(18) 0.0058(13) 0.0081(13) -0.0001(12)
O1 0.0180(10) 0.0332(12) 0.0369(13) 0.0095(10) 0.0037(10) 0.0034(9)
O2 0.0218(10) 0.0287(12) 0.0223(10) 0.0043(8) 0.0055(8) 0.0047(9)
O3 0.0492(15) 0.0178(11) 0.0419(14) 0.0087(10) 0.0018(12) -0.0008(10)
O4 0.0307(12) 0.0236(11) 0.0281(11) 0.0039(9) 0.0034(9) 0.0024(9)
O5 0.0261(11) 0.0243(11) 0.0261(11) 0.0100(9) 0.0071(9) 0.0046(9)
O6 0.0142(9) 0.0246(11) 0.0278(11) 0.0084(8) 0.0035(8) 0.0015(8)
O7 0.0173(10) 0.0233(11) 0.0309(11) 0.0042(9) 0.0061(8) 0.0077(8)
O8 0.0173(10) 0.0197(10) 0.0344(11) 0.0047(9) 0.0062(9) 0.0033(8)
S1 0.0491(6) 0.0381(5) 0.0383(5) 0.0122(4) 0.0146(4) 0.0077(4)
O9 0.0528(16) 0.0365(14) 0.0406(14) 0.0031(11) 0.0141(12) 0.0098(12)
C23 0.052(2) 0.038(2) 0.045(2) 0.0126(17) 0.0003(18) 0.0002(18)
C24 0.077(3) 0.049(3) 0.056(3) 0.015(2) -0.003(2) 0.023(2)
C25 0.129(6) 0.039(3) 0.082(4) 0.006(3) -0.039(4) 0.023(3)
C26 0.183(9) 0.052(4) 0.070(4) 0.030(3) -0.019(5) -0.034(5)
C27 0.125(6) 0.090(5) 0.075(4) 0.028(4) 0.026(4) -0.050(5)
C28 0.077(3) 0.067(3) 0.049(3) 0.017(2) 0.019(2) -0.015(3)
C29 0.042(2) 0.045(2) 0.044(2) 0.0106(17) 0.0099(17) 0.0005(17)

loop_
_atom_type_symbol
_atom_type_description
_atom_type_scat_dispersion_real
_atom_type_scat_dispersion_imag
_atom_type_scat_source
C C 0.0033 0.0016 'International Tables Vol C Tables 4.2.6.8 and 6.1.1.4'
H H 0.0000 0.0000 'International Tables Vol C Tables 4.2.6.8 and 6.1.1.4'
O O 0.0106 0.0060 'International Tables Vol C Tables 4.2.6.8 and 6.1.1.4'
S S 0.1246 0.1234 'International Tables Vol C Tables 4.2.6.8 and 6.1.1.4'

loop_
_geom_angle_atom_site_label_1
_geom_angle_atom_site_label_2
_geom_angle_atom_site_label_3
_geom_angle
_geom_angle_site_symmetry_1
_geom_angle_site_symmetry_3
_geom_angle_publ_flag
C15 C1 C11 120.3(3) . . ?
C15 C1 C2 121.9(2) . . ?
C11 C1 C2 117.8(2) . . ?
C16 C2 C1 111.5(2) . . ?
C16 C2 C3 113.4(2) . . ?
C1 C2 C3 112.3(2) . . ?
O2 C3 C18 110.2(2) . . ?
O2 C3 C4 104.0(2) . . ?
C18 C3 C4 110.5(2) . . ?
O2 C3 C2 110.7(2) . . ?
C18 C3 C2 110.0(2) . . ?
C4 C3 C2 111.3(2) . . ?
C5 C4 C3 114.4(2) . . ?
C6 C5 C10 119.6(3) . . ?
C6 C5 C4 121.7(3) . . ?
C10 C5 C4 118.7(3) . . ?
C7 C6 C5 120.8(3) . . ?
O3 C7 C6 124.7(3) . . ?
O3 C7 C8 115.1(3) . . ?
C6 C7 C8 120.2(3) . . ?
O4 C8 C9 122.8(3) . . ?
O4 C8 C7 118.5(3) . . ?
C9 C8 C7 118.7(3) . . ?
O5 C9 C8 117.2(3) . . ?
O5 C9 C10 121.1(3) . . ?
C8 C9 C10 121.7(3) . . ?
C5 C10 C9 118.9(3) . . ?
C5 C10 C11 119.5(3) . . ?
C9 C10 C11 121.6(3) . . ?
C12 C11 C1 118.9(3) . . ?
C12 C11 C10 120.8(2) . . ?
C1 C11 C10 120.2(2) . . ?
O6 C12 C13 120.4(2) . . ?
O6 C12 C11 118.5(2) . . ?
C13 C12 C11 120.8(3) . . ?
O7 C13 C12 118.4(2) . . ?
O7 C13 C14 122.1(3) . . ?
C12 C13 C14 119.5(3) . . ?
O8 C14 C15 125.4(2) . . ?
O8 C14 C13 114.3(2) . . ?
C15 C14 C13 120.2(3) . . ?
C14 C15 C1 120.0(3) . . ?
O1 C16 C17 121.6(3) . . ?
O1 C16 C2 121.9(3) . . ?
C17 C16 C2 116.5(3) . . ?
C7 O3 C19 116.0(3) . . ?
C9 O5 C20 113.3(2) . . ?
C12 O6 C21 115.7(2) . . ?
C14 O8 C22 116.6(2) . . ?
O9 S1 C29 104.07(18) . . ?
O9 S1 C23 106.6(2) . . ?
C29 S1 C23 96.08(19) . . ?
C28 C23 C24 122.2(5) . . ?
C28 C23 S1 120.2(4) . . ?
C24 C23 S1 117.4(4) . . ?
C25 C24 C23 120.1(7) . . ?
C24 C25 C26 120.0(7) . . ?
C27 C26 C25 118.8(6) . . ?
C26 C27 C28 123.5(7) . . ?
C23 C28 C27 115.3(6) . . ?

loop_
_geom_bond_atom_site_label_1
_geom_bond_atom_site_label_2
_geom_bond_distance
_geom_bond_site_symmetry_2
_geom_bond_publ_flag
C1 C15 1.393(4) . ?
C1 C11 1.404(4) . ?
C1 C2 1.526(4) . ?
C2 C16 1.525(4) . ?
C2 C3 1.555(4) . ?
C3 O2 1.444(3) . ?
C3 C18 1.525(4) . ?
C3 C4 1.540(4) . ?
C4 C5 1.513(4) . ?
C5 C6 1.392(4) . ?
C5 C10 1.399(4) . ?
C6 C7 1.389(5) . ?
C7 O3 1.377(4) . ?
C7 C8 1.398(4) . ?
C8 O4 1.365(4) . ?
C8 C9 1.387(4) . ?
C9 O5 1.385(4) . ?
C9 C10 1.400(4) . ?
C10 C11 1.486(4) . ?
C11 C12 1.401(4) . ?
C12 O6 1.380(3) . ?
C12 C13 1.390(4) . ?
C13 O7 1.369(3) . ?
C13 C14 1.396(4) . ?
C14 O8 1.368(3) . ?
C14 C15 1.392(4) . ?
C16 O1 1.223(4) . ?
C16 C17 1.492(5) . ?
C19 O3 1.427(5) . ?
C20 O5 1.434(4) . ?
C21 O6 1.440(4) . ?
C22 O8 1.429(3) . ?
S1 O9 1.498(3) . ?
S1 C29 1.784(4) . ?
S1 C23 1.794(4) . ?
C23 C28 1.388(7) . ?
C23 C24 1.390(7) . ?
C24 C25 1.352(9) . ?
C25 C26 1.418(13) . ?
C26 C27 1.340(13) . ?
C27 C28 1.421(9) . ?

loop_
_geom_hbond_atom_site_label_D
_geom_hbond_atom_site_label_H
_geom_hbond_atom_site_label_A
_geom_hbond_distance_DH
_geom_hbond_distance_HA
_geom_hbond_distance_DA
_geom_hbond_angle_DHA
_geom_hbond_site_symmetry_A
O2 H2A O1 0.82 2.10 2.736(3) 134.6 .
O4 H4 O9 0.82 2.05 2.801(4) 152.8 .
O4 H4 O5 0.82 2.34 2.761(3) 112.4 .
O7 H7 O2 0.82 2.10 2.765(3) 138.6 2_677
O7 H7 O8 0.82 2.28 2.691(3) 111.8 .
